data_4079286
loop_
_publ_author_name
'Chia, Siew-Peng'
'Ganguly, Rakesh'
'Li, Yongxin'
'So, Cheuk-Wai'

_publ_section_title
;
 Reactivity of a Distannylene toward Potassium Graphite: Synthesis of a
 Stannylidenide Anion
;
_journal_issue 17
_journal_name_full Organometallics
_journal_page_first 6415
_journal_paper_doi 10.1021/om300646d
_journal_volume 31
_journal_year 2012
_chemical_formula_moiety 'C32 H46 N4 Sn2'
_chemical_formula_sum 'C32 H46 N4 Sn2'
_chemical_formula_weight 724.11
_chemical_name_systematic
; 
 ? 
;
_space_group_IT_number 61
_symmetry_cell_setting orthorhombic
_symmetry_space_group_name_Hall '-P 2ac 2ab'
_symmetry_space_group_name_H-M 'P b c a'
_atom_sites_solution_hydrogens geom
_atom_sites_solution_primary direct
_atom_sites_solution_secondary difmap
_audit_creation_method SHELXL-97
_cell_angle_alpha 90.00
_cell_angle_beta 90.00
_cell_angle_gamma 90.00
_cell_formula_units_Z 8
_cell_length_a 18.2275(5)
_cell_length_b 17.1965(5)
_cell_length_c 20.7428(7)
_cell_measurement_reflns_used 4000
_cell_measurement_temperature 103(2)
_cell_measurement_theta_max 26.58
_cell_measurement_theta_min 2.53
_cell_volume 6501.8(3)
_computing_cell_refinement 'Bruker SAINT'
_computing_data_collection 'Bruker APEX2'
_computing_data_reduction 'Bruker SAINT'
_computing_molecular_graphics 'Bruker SHELXTL'
_computing_publication_material 'Bruker SHELXTL'
_computing_structure_refinement 'SHELXL-97 (Sheldrick, 2008)'
_computing_structure_solution 'SHELXS-97 (Sheldrick, 2008)'
_diffrn_ambient_temperature 103(2)
_diffrn_measured_fraction_theta_full 0.997
_diffrn_measured_fraction_theta_max 0.997
_diffrn_measurement_device_type 'Bruker APEX-II CCD'
_diffrn_measurement_method '\f and \w scans'
_diffrn_radiation_monochromator graphite
_diffrn_radiation_source 'fine-focus sealed tube'
_diffrn_radiation_type MoK\a
_diffrn_radiation_wavelength 0.71073
_diffrn_reflns_av_R_equivalents 0.0727
_diffrn_reflns_av_sigmaI/netI 0.0542
_diffrn_reflns_limit_h_max 23
_diffrn_reflns_limit_h_min -23
_diffrn_reflns_limit_k_max 17
_diffrn_reflns_limit_k_min -22
_diffrn_reflns_limit_l_max 27
_diffrn_reflns_limit_l_min -27
_diffrn_reflns_number 41107
_diffrn_reflns_theta_full 27.89
_diffrn_reflns_theta_max 27.89
_diffrn_reflns_theta_min 1.90
_exptl_absorpt_coefficient_mu 1.562
_exptl_absorpt_correction_T_max 0.9121
_exptl_absorpt_correction_T_min 0.7250
_exptl_absorpt_correction_type multi-scan
_exptl_absorpt_process_details sadabs
_exptl_crystal_colour blue
_exptl_crystal_density_diffrn 1.479
_exptl_crystal_density_method 'not measured'
_exptl_crystal_description plate
_exptl_crystal_F_000 2928
_exptl_crystal_size_max 0.22
_exptl_crystal_size_mid 0.18
_exptl_crystal_size_min 0.06
_refine_diff_density_max 0.989
_refine_diff_density_min -1.115
_refine_diff_density_rms 0.332
_refine_ls_extinction_method none
_refine_ls_goodness_of_fit_ref 1.057
_refine_ls_hydrogen_treatment constr
_refine_ls_matrix_type full
_refine_ls_number_parameters 355
_refine_ls_number_reflns 7740
_refine_ls_number_restraints 0
_refine_ls_restrained_S_all 1.057
_refine_ls_R_factor_all 0.0710
_refine_ls_R_factor_gt 0.0368
_refine_ls_shift/su_max 0.001
_refine_ls_shift/su_mean 0.000
_refine_ls_structure_factor_coef Fsqd
_refine_ls_weighting_details 'calc w=1/[\s^2^(Fo^2^)+(0.0691P)^2^+0.3101P] where P=(Fo^2^+2Fc^2^)/3'
_refine_ls_weighting_scheme calc
_refine_ls_wR_factor_gt 0.0949
_refine_ls_wR_factor_ref 0.1353
_reflns_number_gt 5362
_reflns_number_total 7740
_reflns_threshold_expression >2sigma(I)
_cod_data_source_file om300646d_si_001.cif
_cod_data_source_block scw631
_cod_depositor_comments
;
The following automatic conversions were performed:

'_symmetry_cell_setting' value 'Orthorhombic' changed to
'orthorhombic' according to
/home/saulius/struct/CIF-dictionaries/cif_core.dic dictionary named
'cif_core.dic' version 2.4.2 from 2011-04-26.

Automatic conversion script
Id: cif_fix_values 1891 2012-01-12 08:04:46Z andrius 
;
_cod_original_sg_symbol_H-M Pbca
_cod_database_code 4079286

loop_
_symmetry_equiv_pos_as_xyz
'x, y, z'
'-x+1/2, -y, z+1/2'
'-x, y+1/2, -z+1/2'
'x+1/2, -y+1/2, -z'
'-x, -y, -z'
'x-1/2, y, -z-1/2'
'x, -y-1/2, z-1/2'
'-x-1/2, y-1/2, z'

loop_
_atom_site_label
_atom_site_type_symbol
_atom_site_fract_x
_atom_site_fract_y
_atom_site_fract_z
_atom_site_U_iso_or_equiv
_atom_site_adp_type
_atom_site_occupancy
_atom_site_symmetry_multiplicity
_atom_site_calc_flag
_atom_site_refinement_flags
Sn1 Sn 0.148821(17) 0.476055(18) 0.247212(14) 0.01699(10) Uani 1 1 d .
Sn2 Sn 0.013602(16) 0.569739(18) 0.255140(13) 0.01651(10) Uani 1 1 d .
C1 C 0.1235(2) 0.4001(2) 0.1680(2) 0.0153(9) Uani 1 1 d .
C2 C 0.1429(2) 0.4179(3) 0.1042(2) 0.0180(10) Uani 1 1 d .
C3 C 0.1347(2) 0.3634(3) 0.0548(2) 0.0191(10) Uani 1 1 d .
H3 H 0.1485 0.3765 0.0120 0.023 Uiso 1 1 calc R
C4 C 0.1066(2) 0.2901(3) 0.0681(2) 0.0201(10) Uani 1 1 d .
H4 H 0.0995 0.2539 0.0340 0.024 Uiso 1 1 calc R
C5 C 0.0888(2) 0.2695(3) 0.1308(2) 0.0182(10) Uani 1 1 d .
H5 H 0.0707 0.2189 0.1400 0.022 Uiso 1 1 calc R
C6 C 0.0977(2) 0.3242(3) 0.1809(2) 0.0168(9) Uani 1 1 d .
C7 C 0.0867(3) 0.3026(3) 0.2479(2) 0.0196(9) Uani 1 1 d .
H7 H 0.0693 0.2522 0.2587 0.024 Uiso 1 1 calc R
C8 C 0.0983(3) 0.3253(3) 0.3613(2) 0.0198(10) Uani 1 1 d .
C9 C 0.1543(3) 0.2612(3) 0.3712(2) 0.0317(13) Uani 1 1 d .
H9A H 0.1414 0.2164 0.3442 0.048 Uiso 1 1 calc R
H9B H 0.1545 0.2455 0.4166 0.048 Uiso 1 1 calc R
H9C H 0.2030 0.2802 0.3591 0.048 Uiso 1 1 calc R
C10 C 0.0211(3) 0.2952(3) 0.3773(2) 0.0284(11) Uani 1 1 d .
H10A H -0.0146 0.3373 0.3717 0.043 Uiso 1 1 calc R
H10B H 0.0199 0.2770 0.4221 0.043 Uiso 1 1 calc R
H10C H 0.0087 0.2521 0.3484 0.043 Uiso 1 1 calc R
C11 C 0.1174(3) 0.3944(3) 0.4036(2) 0.0275(11) Uani 1 1 d .
H11A H 0.1672 0.4121 0.3935 0.041 Uiso 1 1 calc R
H11B H 0.1149 0.3789 0.4490 0.041 Uiso 1 1 calc R
H11C H 0.0826 0.4366 0.3956 0.041 Uiso 1 1 calc R
C12 C 0.1730(2) 0.4949(3) 0.0913(2) 0.0188(9) Uani 1 1 d .
H12 H 0.1889 0.5080 0.0490 0.023 Uiso 1 1 calc R
C13 C 0.2090(3) 0.6240(3) 0.1248(2) 0.0225(10) Uani 1 1 d .
C14 C 0.2464(3) 0.6338(3) 0.0596(2) 0.0295(12) Uani 1 1 d .
H14A H 0.2841 0.5936 0.0545 0.044 Uiso 1 1 calc R
H14B H 0.2694 0.6852 0.0574 0.044 Uiso 1 1 calc R
H14C H 0.2100 0.6287 0.0252 0.044 Uiso 1 1 calc R
C15 C 0.1449(3) 0.6806(3) 0.1292(3) 0.0293(12) Uani 1 1 d .
H15A H 0.1101 0.6701 0.0943 0.044 Uiso 1 1 calc R
H15B H 0.1631 0.7340 0.1254 0.044 Uiso 1 1 calc R
H15C H 0.1201 0.6742 0.1709 0.044 Uiso 1 1 calc R
C16 C 0.2632(3) 0.6397(3) 0.1800(3) 0.0314(12) Uani 1 1 d .
H16A H 0.2382 0.6329 0.2214 0.047 Uiso 1 1 calc R
H16B H 0.2817 0.6930 0.1766 0.047 Uiso 1 1 calc R
H16C H 0.3043 0.6031 0.1770 0.047 Uiso 1 1 calc R
C17 C -0.0506(2) 0.5046(3) 0.3224(2) 0.0173(9) Uani 1 1 d .
C18 C -0.0491(3) 0.5188(3) 0.3891(2) 0.0181(9) Uani 1 1 d .
C19 C -0.0983(2) 0.4819(3) 0.4308(2) 0.0204(10) Uani 1 1 d .
H19 H -0.0961 0.4920 0.4758 0.024 Uiso 1 1 calc R
C20 C -0.1508(2) 0.4300(3) 0.4067(2) 0.0224(10) Uani 1 1 d .
H20 H -0.1835 0.4039 0.4352 0.027 Uiso 1 1 calc R
C21 C -0.1547(2) 0.4169(3) 0.3404(2) 0.0199(10) Uani 1 1 d .
H21 H -0.1912 0.3833 0.3234 0.024 Uiso 1 1 calc R
C22 C -0.1049(2) 0.4534(3) 0.2988(2) 0.0201(10) Uani 1 1 d .
C23 C -0.1119(3) 0.4479(3) 0.2291(2) 0.0200(10) Uani 1 1 d .
H23 H -0.1484 0.4153 0.2106 0.024 Uiso 1 1 calc R
C24 C -0.0822(3) 0.4886(3) 0.1215(2) 0.0183(9) Uani 1 1 d .
C25 C -0.1598(3) 0.5187(3) 0.1096(2) 0.0248(11) Uani 1 1 d .
H25A H -0.1954 0.4820 0.1277 0.037 Uiso 1 1 calc R
H25B H -0.1681 0.5238 0.0631 0.037 Uiso 1 1 calc R
H25C H -0.1657 0.5696 0.1303 0.037 Uiso 1 1 calc R
C26 C -0.0723(3) 0.4084(3) 0.0921(2) 0.0251(11) Uani 1 1 d .
H26A H -0.0230 0.3891 0.1019 0.038 Uiso 1 1 calc R
H26B H -0.0785 0.4117 0.0452 0.038 Uiso 1 1 calc R
H26C H -0.1089 0.3728 0.1100 0.038 Uiso 1 1 calc R
C27 C -0.0270(3) 0.5447(3) 0.0918(2) 0.0225(10) Uani 1 1 d .
H27A H -0.0340 0.5966 0.1103 0.034 Uiso 1 1 calc R
H27B H -0.0346 0.5469 0.0450 0.034 Uiso 1 1 calc R
H27C H 0.0229 0.5266 0.1009 0.034 Uiso 1 1 calc R
C28 C 0.0053(2) 0.5757(3) 0.4127(2) 0.0172(9) Uani 1 1 d .
H28 H 0.0061 0.5901 0.4569 0.021 Uiso 1 1 calc R
C29 C 0.1091(2) 0.6609(3) 0.3951(2) 0.0184(10) Uani 1 1 d .
C30 C 0.0889(3) 0.7072(3) 0.4560(2) 0.0212(10) Uani 1 1 d .
H30A H 0.0436 0.7365 0.4483 0.032 Uiso 1 1 calc R
H30B H 0.1287 0.7434 0.4664 0.032 Uiso 1 1 calc R
H30C H 0.0816 0.6713 0.4920 0.032 Uiso 1 1 calc R
C31 C 0.1784(3) 0.6125(3) 0.4073(2) 0.0241(11) Uani 1 1 d .
H31A H 0.1699 0.5770 0.4435 0.036 Uiso 1 1 calc R
H31B H 0.2194 0.6472 0.4176 0.036 Uiso 1 1 calc R
H31C H 0.1903 0.5823 0.3686 0.036 Uiso 1 1 calc R
C32 C 0.1225(3) 0.7166(3) 0.3384(2) 0.0242(11) Uani 1 1 d .
H32A H 0.1364 0.6866 0.3001 0.036 Uiso 1 1 calc R
H32B H 0.1622 0.7527 0.3495 0.036 Uiso 1 1 calc R
H32C H 0.0776 0.7461 0.3295 0.036 Uiso 1 1 calc R
N1 N 0.1009(2) 0.3526(2) 0.29282(17) 0.0175(8) Uani 1 1 d .
N2 N 0.1781(2) 0.5451(2) 0.13669(17) 0.0175(8) Uani 1 1 d .
N3 N -0.0684(2) 0.4872(2) 0.19234(17) 0.0193(8) Uani 1 1 d .
N4 N 0.0513(2) 0.6055(2) 0.37314(17) 0.0174(8) Uani 1 1 d .

loop_
_atom_site_aniso_label
_atom_site_aniso_U_11
_atom_site_aniso_U_22
_atom_site_aniso_U_33
_atom_site_aniso_U_23
_atom_site_aniso_U_13
_atom_site_aniso_U_12
Sn1 0.01515(17) 0.01568(19) 0.02015(16) -0.00300(12) 0.00052(12) -0.00019(12)
Sn2 0.01610(17) 0.01338(18) 0.02004(16) -0.00024(12) 0.00208(12) -0.00025(12)
C1 0.013(2) 0.013(2) 0.020(2) -0.0003(17) -0.0010(17) 0.0005(18)
C2 0.013(2) 0.019(3) 0.021(2) 0.0014(18) -0.0013(17) 0.0036(18)
C3 0.021(2) 0.018(3) 0.018(2) -0.0006(18) -0.0002(17) 0.004(2)
C4 0.021(2) 0.017(3) 0.022(2) -0.0024(19) -0.0009(18) 0.0031(19)
C5 0.015(2) 0.011(2) 0.029(2) -0.0010(18) -0.0044(18) 0.0009(18)
C6 0.015(2) 0.016(2) 0.020(2) 0.0013(17) 0.0013(16) 0.0025(18)
C7 0.020(2) 0.015(2) 0.024(2) 0.0024(19) 0.0014(19) 0.0010(19)
C8 0.024(2) 0.022(3) 0.014(2) 0.0026(18) -0.0002(17) 0.005(2)
C9 0.034(3) 0.036(3) 0.026(2) 0.006(2) 0.001(2) 0.018(3)
C10 0.029(3) 0.033(3) 0.023(2) 0.001(2) 0.004(2) 0.003(2)
C11 0.035(3) 0.028(3) 0.020(2) 0.000(2) -0.004(2) 0.003(2)
C12 0.016(2) 0.020(3) 0.020(2) 0.0063(18) 0.0023(17) 0.002(2)
C13 0.020(2) 0.016(3) 0.032(2) 0.004(2) 0.005(2) -0.003(2)
C14 0.029(3) 0.021(3) 0.039(3) 0.007(2) 0.012(2) -0.002(2)
C15 0.026(3) 0.012(3) 0.050(3) 0.005(2) 0.011(2) 0.001(2)
C16 0.032(3) 0.021(3) 0.041(3) 0.002(2) -0.001(2) -0.010(2)
C17 0.013(2) 0.016(2) 0.023(2) -0.0017(18) 0.0004(17) 0.0065(19)
C18 0.018(2) 0.013(2) 0.023(2) 0.0011(18) -0.0025(18) 0.0018(19)
C19 0.019(2) 0.020(3) 0.023(2) 0.0038(19) 0.0008(18) 0.004(2)
C20 0.013(2) 0.023(3) 0.031(3) 0.009(2) 0.0012(18) 0.002(2)
C21 0.015(2) 0.018(3) 0.027(2) 0.0050(19) -0.0047(18) -0.0007(19)
C22 0.018(2) 0.017(2) 0.025(2) 0.0023(19) -0.0039(18) -0.0030(19)
C23 0.021(2) 0.015(3) 0.025(2) -0.0003(19) -0.0039(18) -0.0010(19)
C24 0.021(2) 0.017(2) 0.017(2) 0.0015(17) -0.0064(17) 0.000(2)
C25 0.021(2) 0.027(3) 0.027(2) 0.005(2) -0.002(2) 0.002(2)
C26 0.030(3) 0.021(3) 0.024(2) 0.0000(19) -0.003(2) 0.006(2)
C27 0.023(2) 0.022(3) 0.022(2) 0.0021(19) -0.0008(19) 0.000(2)
C28 0.018(2) 0.017(3) 0.0161(19) -0.0034(17) 0.0001(17) 0.0056(19)
C29 0.017(2) 0.016(2) 0.023(2) -0.0026(19) 0.0007(17) 0.0005(19)
C30 0.023(2) 0.018(3) 0.022(2) -0.0048(19) -0.0016(19) 0.000(2)
C31 0.016(2) 0.023(3) 0.033(3) -0.005(2) -0.002(2) 0.000(2)
C32 0.026(3) 0.022(3) 0.025(2) 0.000(2) 0.004(2) -0.010(2)
N1 0.020(2) 0.015(2) 0.0173(18) 0.0034(15) 0.0016(15) 0.0008(16)
N2 0.0136(19) 0.015(2) 0.0239(19) 0.0051(15) 0.0036(15) 0.0016(15)
N3 0.019(2) 0.021(2) 0.0180(18) -0.0028(16) -0.0012(15) -0.0002(17)
N4 0.0167(19) 0.012(2) 0.0233(18) -0.0001(15) 0.0000(15) 0.0033(16)

loop_
_atom_type_symbol
_atom_type_description
_atom_type_scat_dispersion_real
_atom_type_scat_dispersion_imag
_atom_type_scat_source
C C 0.0033 0.0016 'International Tables Vol C Tables 4.2.6.8 and 6.1.1.4'
H H 0.0000 0.0000 'International Tables Vol C Tables 4.2.6.8 and 6.1.1.4'
N N 0.0061 0.0033 'International Tables Vol C Tables 4.2.6.8 and 6.1.1.4'
Sn Sn -0.6537 1.4246 'International Tables Vol C Tables 4.2.6.8 and 6.1.1.4'

loop_
_geom_angle_atom_site_label_1
_geom_angle_atom_site_label_2
_geom_angle_atom_site_label_3
_geom_angle
C1 Sn1 N1 72.31(14)
C1 Sn1 Sn2 101.26(12)
N1 Sn1 Sn2 98.74(9)
C17 Sn2 N3 73.01(15)
C17 Sn2 Sn1 101.99(11)
N3 Sn2 Sn1 99.48(9)
C2 C1 C6 117.5(4)
C2 C1 Sn1 122.3(3)
C6 C1 Sn1 119.3(3)
C3 C2 C1 121.3(4)
C3 C2 C12 121.0(4)
C1 C2 C12 117.7(4)
C4 C3 C2 120.2(4)
C4 C3 H3 119.9
C2 C3 H3 119.9
C5 C4 C3 120.3(4)
C5 C4 H4 119.9
C3 C4 H4 119.9
C4 C5 C6 119.6(4)
C4 C5 H5 120.2
C6 C5 H5 120.2
C5 C6 C1 121.1(4)
C5 C6 C7 121.2(4)
C1 C6 C7 117.5(4)
N1 C7 C6 119.4(4)
N1 C7 H7 120.3
C6 C7 H7 120.3
N1 C8 C9 109.6(4)
N1 C8 C11 107.2(4)
C9 C8 C11 109.6(4)
N1 C8 C10 109.9(4)
C9 C8 C10 110.0(4)
C11 C8 C10 110.5(4)
C8 C9 H9A 109.5
C8 C9 H9B 109.5
H9A C9 H9B 109.5
C8 C9 H9C 109.5
H9A C9 H9C 109.5
H9B C9 H9C 109.5
C8 C10 H10A 109.5
C8 C10 H10B 109.5
H10A C10 H10B 109.5
C8 C10 H10C 109.5
H10A C10 H10C 109.5
H10B C10 H10C 109.5
C8 C11 H11A 109.5
C8 C11 H11B 109.5
H11A C11 H11B 109.5
C8 C11 H11C 109.5
H11A C11 H11C 109.5
H11B C11 H11C 109.5
N2 C12 C2 120.3(4)
N2 C12 H12 119.8
C2 C12 H12 119.8
N2 C13 C15 106.4(4)
N2 C13 C14 114.6(4)
C15 C13 C14 109.1(4)
N2 C13 C16 106.3(4)
C15 C13 C16 109.7(4)
C14 C13 C16 110.7(4)
C13 C14 H14A 109.5
C13 C14 H14B 109.5
H14A C14 H14B 109.5
C13 C14 H14C 109.5
H14A C14 H14C 109.5
H14B C14 H14C 109.5
C13 C15 H15A 109.5
C13 C15 H15B 109.5
H15A C15 H15B 109.5
C13 C15 H15C 109.5
H15A C15 H15C 109.5
H15B C15 H15C 109.5
C13 C16 H16A 109.5
C13 C16 H16B 109.5
H16A C16 H16B 109.5
C13 C16 H16C 109.5
H16A C16 H16C 109.5
H16B C16 H16C 109.5
C18 C17 C22 117.6(4)
C18 C17 Sn2 122.7(3)
C22 C17 Sn2 119.0(3)
C19 C18 C17 121.1(4)
C19 C18 C28 121.8(4)
C17 C18 C28 117.1(4)
C18 C19 C20 120.5(4)
C18 C19 H19 119.8
C20 C19 H19 119.8
C21 C20 C19 119.2(4)
C21 C20 H20 120.4
C19 C20 H20 120.4
C20 C21 C22 120.2(4)
C20 C21 H21 119.9
C22 C21 H21 119.9
C21 C22 C17 121.3(4)
C21 C22 C23 121.8(4)
C17 C22 C23 116.5(4)
N3 C23 C22 120.0(4)
N3 C23 H23 120.0
C22 C23 H23 120.0
N3 C24 C26 111.2(4)
N3 C24 C27 107.4(4)
C26 C24 C27 109.5(4)
N3 C24 C25 108.7(4)
C26 C24 C25 110.6(4)
C27 C24 C25 109.3(4)
C24 C25 H25A 109.5
C24 C25 H25B 109.5
H25A C25 H25B 109.5
C24 C25 H25C 109.5
H25A C25 H25C 109.5
H25B C25 H25C 109.5
C24 C26 H26A 109.5
C24 C26 H26B 109.5
H26A C26 H26B 109.5
C24 C26 H26C 109.5
H26A C26 H26C 109.5
H26B C26 H26C 109.5
C24 C27 H27A 109.5
C24 C27 H27B 109.5
H27A C27 H27B 109.5
C24 C27 H27C 109.5
H27A C27 H27C 109.5
H27B C27 H27C 109.5
N4 C28 C18 119.6(4)
N4 C28 H28 120.2
C18 C28 H28 120.2
N4 C29 C31 106.6(4)
N4 C29 C32 106.1(4)
C31 C29 C32 109.5(4)
N4 C29 C30 114.4(4)
C31 C29 C30 110.0(4)
C32 C29 C30 110.1(4)
C29 C30 H30A 109.5
C29 C30 H30B 109.5
H30A C30 H30B 109.5
C29 C30 H30C 109.5
H30A C30 H30C 109.5
H30B C30 H30C 109.5
C29 C31 H31A 109.5
C29 C31 H31B 109.5
H31A C31 H31B 109.5
C29 C31 H31C 109.5
H31A C31 H31C 109.5
H31B C31 H31C 109.5
C29 C32 H32A 109.5
C29 C32 H32B 109.5
H32A C32 H32B 109.5
C29 C32 H32C 109.5
H32A C32 H32C 109.5
H32B C32 H32C 109.5
C7 N1 C8 117.9(4)
C7 N1 Sn1 111.4(3)
C8 N1 Sn1 129.9(3)
C12 N2 C13 121.3(4)
C23 N3 C24 119.2(4)
C23 N3 Sn2 111.4(3)
C24 N3 Sn2 128.3(3)
C28 N4 C29 121.6(4)

loop_
_geom_bond_atom_site_label_1
_geom_bond_atom_site_label_2
_geom_bond_distance
Sn1 C1 2.148(4)
Sn1 N1 2.482(4)
Sn1 Sn2 2.9491(4)
Sn2 C17 2.138(5)
Sn2 N3 2.439(4)
C1 C2 1.405(6)
C1 C6 1.413(6)
C2 C3 1.396(6)
C2 C12 1.459(6)
C3 C4 1.389(6)
C3 H3 0.9500
C4 C5 1.386(6)
C4 H4 0.9500
C5 C6 1.411(6)
C5 H5 0.9500
C6 C7 1.454(6)
C7 N1 1.294(6)
C7 H7 0.9500
C8 N1 1.497(5)
C8 C9 1.516(6)
C8 C11 1.518(6)
C8 C10 1.535(7)
C9 H9A 0.9800
C9 H9B 0.9800
C9 H9C 0.9800
C10 H10A 0.9800
C10 H10B 0.9800
C10 H10C 0.9800
C11 H11A 0.9800
C11 H11B 0.9800
C11 H11C 0.9800
C12 N2 1.280(6)
C12 H12 0.9500
C13 N2 1.489(6)
C13 C15 1.524(7)
C13 C14 1.524(6)
C13 C16 1.535(7)
C14 H14A 0.9800
C14 H14B 0.9800
C14 H14C 0.9800
C15 H15A 0.9800
C15 H15B 0.9800
C15 H15C 0.9800
C16 H16A 0.9800
C16 H16B 0.9800
C16 H16C 0.9800
C17 C18 1.406(6)
C17 C22 1.412(6)
C18 C19 1.399(6)
C18 C28 1.475(6)
C19 C20 1.401(7)
C19 H19 0.9500
C20 C21 1.395(7)
C20 H20 0.9500
C21 C22 1.400(6)
C21 H21 0.9500
C22 C23 1.455(6)
C23 N3 1.290(6)
C23 H23 0.9500
C24 N3 1.490(5)
C24 C26 1.519(6)
C24 C27 1.523(6)
C24 C25 1.526(6)
C25 H25A 0.9800
C25 H25B 0.9800
C25 H25C 0.9800
C26 H26A 0.9800
C26 H26B 0.9800
C26 H26C 0.9800
C27 H27A 0.9800
C27 H27B 0.9800
C27 H27C 0.9800
C28 N4 1.280(6)
C28 H28 0.9500
C29 N4 1.492(6)
C29 C31 1.535(6)
C29 C32 1.536(6)
C29 C30 1.537(6)
C30 H30A 0.9800
C30 H30B 0.9800
C30 H30C 0.9800
C31 H31A 0.9800
C31 H31B 0.9800
C31 H31C 0.9800
C32 H32A 0.9800
C32 H32B 0.9800
C32 H32C 0.9800
